data_4063528
loop_
_publ_author_name
'Chianese, Anthony R.'
'Mo, Allen'
'Datta, Dibyadeep'

_publ_contact_author_address 'Department of Chemistry, Colgate University, Hamilton, NY 13346, USA'
_publ_contact_author_email ' achianese@colgate.edu '
_publ_contact_author_fax ' (315)-228-7935 '
_publ_contact_author_name ' Anthony R. Chianese'
_publ_contact_author_phone ' (315)-228-7718 '
_publ_section_title
;
 Flexible, Bowl-Shaped N-Heterocyclic Carbene Ligands: Substrate
 Specificity in Iridium-Catalyzed Ketone Hydrosilylation
;
_journal_issue 2
_journal_name_full Organometallics
_journal_page_first 465
_journal_page_last 472
_journal_paper_doi 10.1021/om800878m
_journal_volume 28
_journal_year 2009
_chemical_formula_moiety 'C31 H34 Cl Ir N2'
_chemical_formula_sum 'C31 H34 Cl Ir N2'
_chemical_formula_weight 662.25
_space_group_IT_number 2
_symmetry_cell_setting triclinic
_symmetry_Int_Tables_number 2
_symmetry_space_group_name_Hall '-P 1'
_symmetry_space_group_name_H-M 'P -1'
_atom_sites_solution_hydrogens geom
_atom_sites_solution_primary direct
_atom_sites_solution_secondary difmap
_audit_creation_method SHELXL-97
_cell_angle_alpha 81.661(3)
_cell_angle_beta 83.367(3)
_cell_angle_gamma 70.772(3)
_cell_formula_units_Z 2
_cell_length_a 7.9618(18)
_cell_length_b 11.220(3)
_cell_length_c 16.253(4)
_cell_measurement_reflns_used 7894
_cell_measurement_temperature 100(2)
_cell_measurement_theta_max 28.15
_cell_measurement_theta_min 2.25
_cell_volume 1352.8(6)
_computing_cell_refinement 'Bruker SMART'
_computing_data_collection 'Bruker SMART'
_computing_data_reduction 'Bruker SAINT'
_computing_molecular_graphics 'Bruker SHELXTL'
_computing_publication_material 'Bruker SHELXTL'
_computing_structure_refinement 'SHELXL-97 (Sheldrick, 1997)'
_computing_structure_solution 'SHELXS-97 (Sheldrick, 1997)'
_diffrn_ambient_temperature 100(2)
_diffrn_measured_fraction_theta_full 0.992
_diffrn_measured_fraction_theta_max 0.875
_diffrn_measurement_device_type 'CCD area detector'
_diffrn_measurement_method 'phi and omega scans'
_diffrn_radiation_monochromator graphite
_diffrn_radiation_probe x-ray
_diffrn_radiation_type MoK\a
_diffrn_radiation_wavelength 0.71073
_diffrn_reflns_av_R_equivalents 0.0339
_diffrn_reflns_av_sigmaI/netI 0.0488
_diffrn_reflns_limit_h_max 10
_diffrn_reflns_limit_h_min -9
_diffrn_reflns_limit_k_max 10
_diffrn_reflns_limit_k_min -14
_diffrn_reflns_limit_l_max 21
_diffrn_reflns_limit_l_min -21
_diffrn_reflns_number 9466
_diffrn_reflns_theta_full 25.00
_diffrn_reflns_theta_max 28.76
_diffrn_reflns_theta_min 1.93
_diffrn_source 'fine-focus sealed tube'
_exptl_absorpt_coefficient_mu 5.055
_exptl_absorpt_correction_T_max 0.3623
_exptl_absorpt_correction_T_min 0.2624
_exptl_absorpt_correction_type multi-scan
_exptl_absorpt_process_details SAINTABS
_exptl_crystal_colour yellow
_exptl_crystal_density_diffrn 1.626
_exptl_crystal_density_method 'not measured'
_exptl_crystal_description plate
_exptl_crystal_F_000 656
_exptl_crystal_recrystallization_method dichloromethane/pentane
_exptl_crystal_size_max 0.30
_exptl_crystal_size_mid 0.20
_exptl_crystal_size_min 0.20
_refine_diff_density_max 1.728
_refine_diff_density_min -2.663
_refine_diff_density_rms 0.144
_refine_ls_extinction_coef 0.0051(5)
_refine_ls_extinction_expression Fc^*^=kFc[1+0.001xFc^2^\l^3^/sin(2\q)]^-1/4^
_refine_ls_extinction_method SHELXL
_refine_ls_goodness_of_fit_ref 1.074
_refine_ls_hydrogen_treatment constr
_refine_ls_matrix_type full
_refine_ls_number_parameters 321
_refine_ls_number_reflns 6156
_refine_ls_number_restraints 0
_refine_ls_restrained_S_all 1.074
_refine_ls_R_factor_all 0.0334
_refine_ls_R_factor_gt 0.0312
_refine_ls_shift/su_max 0.002
_refine_ls_shift/su_mean 0.000
_refine_ls_structure_factor_coef Fsqd
_refine_ls_weighting_details 'calc w=1/[\s^2^(Fo^2^)+(0.0391P)^2^+0.7303P] where P=(Fo^2^+2Fc^2^)/3'
_refine_ls_weighting_scheme calc
_refine_ls_wR_factor_gt 0.0780
_refine_ls_wR_factor_ref 0.0799
_reflns_number_gt 5803
_reflns_number_total 6156
_reflns_threshold_expression >2sigma(I)
_cod_data_source_file om800878m_si_003.cif
_cod_data_source_block arc01a
_cod_original_cell_volume 1352.9(6)
_cod_database_code 4063528

loop_
_symmetry_equiv_pos_as_xyz
'x, y, z'
'-x, -y, -z'

loop_
_atom_site_label
_atom_site_type_symbol
_atom_site_fract_x
_atom_site_fract_y
_atom_site_fract_z
_atom_site_U_iso_or_equiv
_atom_site_adp_type
_atom_site_occupancy
_atom_site_symmetry_multiplicity
_atom_site_calc_flag
_atom_site_refinement_flags
_atom_site_disorder_assembly
_atom_site_disorder_group
C1 C 0.8993(4) 0.6561(3) 0.8077(2) 0.0236(6) Uani 1 1 d . . .
C2 C 0.8925(5) 0.4877(3) 0.9040(2) 0.0258(7) Uani 1 1 d . . .
C3 C 0.7692(4) 0.5952(3) 0.9325(2) 0.0257(7) Uani 1 1 d . . .
C4 C 0.9272(5) 0.3688(4) 0.9511(3) 0.0328(8) Uani 1 1 d . . .
H4 H 1.0135 0.2950 0.9321 0.039 Uiso 1 1 calc R . .
C5 C 0.8295(5) 0.3640(4) 1.0269(3) 0.0343(8) Uani 1 1 d . . .
H5 H 0.8493 0.2850 1.0610 0.041 Uiso 1 1 calc R . .
C6 C 0.7024(5) 0.4725(4) 1.0547(2) 0.0344(8) Uani 1 1 d . . .
H6 H 0.6359 0.4649 1.1064 0.041 Uiso 1 1 calc R . .
C7 C 0.6707(5) 0.5909(4) 1.0088(2) 0.0304(7) Uani 1 1 d . . .
H7 H 0.5863 0.6650 1.0283 0.037 Uiso 1 1 calc R . .
C8 C 1.0980(5) 0.4437(3) 0.7742(2) 0.0263(7) Uani 1 1 d . . .
C9 C 1.0649(5) 0.3361(3) 0.7570(2) 0.0305(7) Uani 1 1 d . . .
H9 H 0.9598 0.3182 0.7808 0.037 Uiso 1 1 calc R . .
C10 C 1.1860(6) 0.2542(4) 0.7047(2) 0.0355(8) Uani 1 1 d . . .
C11 C 1.3362(6) 0.2847(4) 0.6700(3) 0.0415(9) Uani 1 1 d . . .
H11 H 1.4196 0.2295 0.6345 0.050 Uiso 1 1 calc R . .
C12 C 1.3687(6) 0.3934(4) 0.6856(3) 0.0400(9) Uani 1 1 d . . .
C13 C 1.2485(5) 0.4726(4) 0.7391(3) 0.0330(8) Uani 1 1 d . . .
H13 H 1.2697 0.5463 0.7516 0.040 Uiso 1 1 calc R . .
C14 C 1.1562(7) 0.1344(4) 0.6883(3) 0.0479(11) Uani 1 1 d . . .
H14A H 1.2076 0.1137 0.6324 0.072 Uiso 1 1 calc R . .
H14B H 1.0279 0.1468 0.6921 0.072 Uiso 1 1 calc R . .
H14C H 1.2136 0.0645 0.7298 0.072 Uiso 1 1 calc R . .
C15 C 1.5304(7) 0.4271(6) 0.6450(4) 0.0629(15) Uani 1 1 d . . .
H15A H 1.5578 0.4002 0.5889 0.094 Uiso 1 1 calc R . .
H15B H 1.6326 0.3837 0.6785 0.094 Uiso 1 1 calc R . .
H15C H 1.5057 0.5192 0.6413 0.094 Uiso 1 1 calc R . .
C16 C 0.6668(4) 0.8264(3) 0.8768(2) 0.0236(6) Uani 1 1 d . . .
C17 C 0.7410(4) 0.9238(3) 0.8610(2) 0.0269(7) Uani 1 1 d . . .
H17 H 0.8661 0.9053 0.8492 0.032 Uiso 1 1 calc R . .
C18 C 0.6305(5) 1.0498(3) 0.8626(3) 0.0304(7) Uani 1 1 d . . .
C19 C 0.4483(5) 1.0746(3) 0.8829(2) 0.0299(7) Uani 1 1 d . . .
H19 H 0.3733 1.1599 0.8853 0.036 Uiso 1 1 calc R . .
C20 C 0.3746(5) 0.9766(3) 0.8997(2) 0.0276(7) Uani 1 1 d . . .
C21 C 0.4846(5) 0.8517(3) 0.8955(2) 0.0272(7) Uani 1 1 d . . .
H21 H 0.4352 0.7841 0.9054 0.033 Uiso 1 1 calc R . .
C22 C 0.7065(6) 1.1584(4) 0.8434(3) 0.0451(11) Uani 1 1 d . . .
H22A H 0.6240 1.2296 0.8109 0.068 Uiso 1 1 calc R . .
H22B H 0.8216 1.1304 0.8112 0.068 Uiso 1 1 calc R . .
H22C H 0.7231 1.1857 0.8957 0.068 Uiso 1 1 calc R . .
C23 C 0.1777(5) 1.0047(4) 0.9225(3) 0.0393(9) Uani 1 1 d . . .
H23A H 0.1511 1.0237 0.9805 0.059 Uiso 1 1 calc R . .
H23B H 0.1429 0.9307 0.9162 0.059 Uiso 1 1 calc R . .
H23C H 0.1110 1.0781 0.8857 0.059 Uiso 1 1 calc R . .
C24 C 0.8105(6) 0.6768(5) 0.6356(3) 0.0441(10) Uani 1 1 d . . .
H24 H 0.8532 0.6019 0.6730 0.053 Uiso 1 1 calc R . .
C25 C 0.6919(5) 0.7876(4) 0.6674(3) 0.0383(9) Uani 1 1 d . . .
H25 H 0.6538 0.7793 0.7249 0.046 Uiso 1 1 calc R . .
C26 C 0.6194(7) 0.9180(5) 0.6195(4) 0.0616(14) Uani 1 1 d . . .
H26A H 0.5266 0.9168 0.5843 0.074 Uiso 1 1 calc R . .
H26B H 0.5618 0.9804 0.6597 0.074 Uiso 1 1 calc R . .
C27 C 0.7593(8) 0.9612(5) 0.5649(4) 0.0638(15) Uani 1 1 d . . .
H27A H 0.7235 1.0550 0.5599 0.077 Uiso 1 1 calc R . .
H27B H 0.7652 0.9361 0.5085 0.077 Uiso 1 1 calc R . .
C28 C 0.9423(7) 0.9066(5) 0.5976(3) 0.0501(11) Uani 1 1 d . . .
H28 H 0.9744 0.9523 0.6347 0.060 Uiso 1 1 calc R . .
C29 C 1.0673(7) 0.7927(5) 0.5764(3) 0.0509(12) Uani 1 1 d . . .
H29 H 1.1800 0.7696 0.5990 0.061 Uiso 1 1 calc R . .
C30 C 1.0442(9) 0.7027(7) 0.5222(3) 0.0681(16) Uani 1 1 d . . .
H30A H 1.1449 0.6224 0.5280 0.082 Uiso 1 1 calc R . .
H30B H 1.0481 0.7400 0.4632 0.082 Uiso 1 1 calc R . .
C31 C 0.8719(9) 0.6737(7) 0.5435(4) 0.0684(16) Uani 1 1 d . . .
H31A H 0.8871 0.5885 0.5279 0.082 Uiso 1 1 calc R . .
H31B H 0.7783 0.7364 0.5103 0.082 Uiso 1 1 calc R . .
N1 N 0.9696(4) 0.5276(3) 0.82744(19) 0.0254(6) Uani 1 1 d . . .
N2 N 0.7777(4) 0.6971(3) 0.87249(19) 0.0243(6) Uani 1 1 d . . .
Cl1 Cl 1.18832(13) 0.79876(10) 0.75645(7) 0.0371(2) Uani 1 1 d . . .
Ir1 Ir 0.951965(16) 0.756436(11) 0.701054(8) 0.02622(7) Uani 1 1 d . . .

loop_
_atom_site_aniso_label
_atom_site_aniso_U_11
_atom_site_aniso_U_22
_atom_site_aniso_U_33
_atom_site_aniso_U_23
_atom_site_aniso_U_13
_atom_site_aniso_U_12
C1 0.0205(14) 0.0252(16) 0.0267(17) -0.0068(13) -0.0006(12) -0.0080(12)
C2 0.0259(15) 0.0243(16) 0.0290(18) -0.0018(13) -0.0028(13) -0.0108(13)
C3 0.0252(15) 0.0258(16) 0.0287(17) -0.0027(13) -0.0034(13) -0.0112(13)
C4 0.0357(19) 0.0261(17) 0.039(2) 0.0021(15) -0.0097(16) -0.0126(15)
C5 0.039(2) 0.0335(19) 0.034(2) 0.0058(16) -0.0092(16) -0.0183(16)
C6 0.0347(19) 0.044(2) 0.0288(19) 0.0005(16) -0.0019(15) -0.0210(17)
C7 0.0304(17) 0.0359(19) 0.0285(18) -0.0077(15) 0.0001(14) -0.0143(15)
C8 0.0281(16) 0.0217(15) 0.0266(17) -0.0046(13) -0.0020(13) -0.0040(13)
C9 0.0332(18) 0.0273(17) 0.0309(19) -0.0031(14) -0.0024(15) -0.0098(14)
C10 0.049(2) 0.0253(17) 0.0293(19) -0.0063(15) -0.0007(16) -0.0082(16)
C11 0.045(2) 0.034(2) 0.037(2) -0.0090(17) 0.0059(18) -0.0026(17)
C12 0.034(2) 0.042(2) 0.039(2) -0.0037(18) 0.0070(17) -0.0092(17)
C13 0.0300(18) 0.0296(18) 0.038(2) -0.0049(15) 0.0013(15) -0.0083(15)
C14 0.070(3) 0.034(2) 0.041(2) -0.0147(19) 0.007(2) -0.017(2)
C15 0.047(3) 0.065(3) 0.075(4) -0.016(3) 0.025(3) -0.023(2)
C16 0.0227(15) 0.0215(15) 0.0253(16) -0.0048(12) -0.0004(12) -0.0048(12)
C17 0.0214(15) 0.0265(16) 0.0336(19) -0.0076(14) -0.0005(13) -0.0072(13)
C18 0.0283(17) 0.0260(17) 0.038(2) -0.0075(15) -0.0014(15) -0.0090(14)
C19 0.0259(16) 0.0263(16) 0.036(2) -0.0079(14) -0.0035(14) -0.0047(13)
C20 0.0225(15) 0.0285(17) 0.0329(19) -0.0095(14) -0.0009(13) -0.0074(13)
C21 0.0246(16) 0.0284(17) 0.0312(18) -0.0067(14) -0.0003(13) -0.0108(13)
C22 0.032(2) 0.0270(19) 0.076(3) -0.003(2) -0.002(2) -0.0103(16)
C23 0.0232(17) 0.037(2) 0.056(3) -0.0139(19) 0.0021(17) -0.0046(15)
C24 0.045(2) 0.048(2) 0.041(2) -0.015(2) -0.0092(19) -0.011(2)
C25 0.0330(19) 0.047(2) 0.033(2) -0.0005(18) -0.0062(16) -0.0113(17)
C26 0.051(3) 0.062(3) 0.055(3) 0.007(3) -0.019(2) 0.003(2)
C27 0.077(4) 0.049(3) 0.053(3) 0.013(2) -0.013(3) -0.009(3)
C28 0.061(3) 0.050(3) 0.037(2) 0.006(2) 0.000(2) -0.020(2)
C29 0.051(3) 0.064(3) 0.030(2) -0.001(2) 0.0069(19) -0.014(2)
C30 0.071(4) 0.089(4) 0.036(3) -0.020(3) 0.003(2) -0.011(3)
C31 0.080(4) 0.081(4) 0.048(3) -0.027(3) -0.009(3) -0.021(3)
N1 0.0255(13) 0.0226(13) 0.0287(15) -0.0054(11) 0.0012(11) -0.0084(11)
N2 0.0232(13) 0.0221(13) 0.0258(14) -0.0032(11) 0.0000(11) -0.0053(11)
Cl1 0.0360(5) 0.0375(5) 0.0436(5) -0.0055(4) -0.0004(4) -0.0200(4)
Ir1 0.02840(9) 0.02478(9) 0.02482(10) -0.00276(6) 0.00052(6) -0.00842(6)

loop_
_atom_type_symbol
_atom_type_description
_atom_type_scat_dispersion_real
_atom_type_scat_dispersion_imag
_atom_type_scat_source
C C 0.0033 0.0016 'International Tables Vol C Tables 4.2.6.8 and 6.1.1.4'
H H 0.0000 0.0000 'International Tables Vol C Tables 4.2.6.8 and 6.1.1.4'
N N 0.0061 0.0033 'International Tables Vol C Tables 4.2.6.8 and 6.1.1.4'
Cl Cl 0.1484 0.1585 'International Tables Vol C Tables 4.2.6.8 and 6.1.1.4'
Ir Ir -1.4442 7.9887 'International Tables Vol C Tables 4.2.6.8 and 6.1.1.4'

loop_
_geom_angle_atom_site_label_1
_geom_angle_atom_site_label_2
_geom_angle_atom_site_label_3
_geom_angle
_geom_angle_site_symmetry_1
_geom_angle_site_symmetry_3
_geom_angle_publ_flag
N2 C1 N1 105.2(3) . . ?
N2 C1 Ir1 128.5(3) . . ?
N1 C1 Ir1 126.1(3) . . ?
C3 C2 C4 121.6(4) . . ?
C3 C2 N1 106.6(3) . . ?
C4 C2 N1 131.7(4) . . ?
C2 C3 C7 122.0(3) . . ?
C2 C3 N2 106.1(3) . . ?
C7 C3 N2 131.8(3) . . ?
C5 C4 C2 116.5(4) . . ?
C5 C4 H4 121.7 . . ?
C2 C4 H4 121.7 . . ?
C4 C5 C6 121.6(4) . . ?
C4 C5 H5 119.2 . . ?
C6 C5 H5 119.2 . . ?
C7 C6 C5 121.9(4) . . ?
C7 C6 H6 119.1 . . ?
C5 C6 H6 119.1 . . ?
C6 C7 C3 116.3(3) . . ?
C6 C7 H7 121.8 . . ?
C3 C7 H7 121.8 . . ?
C13 C8 C9 120.9(3) . . ?
C13 C8 N1 120.1(3) . . ?
C9 C8 N1 118.9(3) . . ?
C8 C9 C10 120.0(4) . . ?
C8 C9 H9 120.0 . . ?
C10 C9 H9 120.0 . . ?
C11 C10 C9 118.3(4) . . ?
C11 C10 C14 121.0(4) . . ?
C9 C10 C14 120.7(4) . . ?
C10 C11 C12 122.1(4) . . ?
C10 C11 H11 118.9 . . ?
C12 C11 H11 118.9 . . ?
C11 C12 C13 118.8(4) . . ?
C11 C12 C15 121.3(4) . . ?
C13 C12 C15 119.9(4) . . ?
C8 C13 C12 119.8(4) . . ?
C8 C13 H13 120.1 . . ?
C12 C13 H13 120.1 . . ?
C10 C14 H14A 109.5 . . ?
C10 C14 H14B 109.5 . . ?
H14A C14 H14B 109.5 . . ?
C10 C14 H14C 109.5 . . ?
H14A C14 H14C 109.5 . . ?
H14B C14 H14C 109.5 . . ?
C12 C15 H15A 109.5 . . ?
C12 C15 H15B 109.5 . . ?
H15A C15 H15B 109.5 . . ?
C12 C15 H15C 109.5 . . ?
H15A C15 H15C 109.5 . . ?
H15B C15 H15C 109.5 . . ?
C17 C16 C21 121.0(3) . . ?
C17 C16 N2 120.1(3) . . ?
C21 C16 N2 118.8(3) . . ?
C16 C17 C18 119.6(3) . . ?
C16 C17 H17 120.2 . . ?
C18 C17 H17 120.2 . . ?
C19 C18 C17 119.3(3) . . ?
C19 C18 C22 119.8(3) . . ?
C17 C18 C22 120.9(3) . . ?
C20 C19 C18 121.0(3) . . ?
C20 C19 H19 119.5 . . ?
C18 C19 H19 119.5 . . ?
C19 C20 C21 119.4(3) . . ?
C19 C20 C23 120.4(3) . . ?
C21 C20 C23 120.2(3) . . ?
C16 C21 C20 119.7(3) . . ?
C16 C21 H21 120.1 . . ?
C20 C21 H21 120.1 . . ?
C18 C22 H22A 109.5 . . ?
C18 C22 H22B 109.5 . . ?
H22A C22 H22B 109.5 . . ?
C18 C22 H22C 109.5 . . ?
H22A C22 H22C 109.5 . . ?
H22B C22 H22C 109.5 . . ?
C20 C23 H23A 109.5 . . ?
C20 C23 H23B 109.5 . . ?
H23A C23 H23B 109.5 . . ?
C20 C23 H23C 109.5 . . ?
H23A C23 H23C 109.5 . . ?
H23B C23 H23C 109.5 . . ?
C25 C24 C31 122.2(5) . . ?
C25 C24 Ir1 70.5(2) . . ?
C31 C24 Ir1 113.5(4) . . ?
C25 C24 H24 118.9 . . ?
C31 C24 H24 118.9 . . ?
Ir1 C24 H24 86.1 . . ?
C24 C25 C26 126.9(4) . . ?
C24 C25 Ir1 70.1(2) . . ?
C26 C25 Ir1 110.8(3) . . ?
C24 C25 H25 116.5 . . ?
C26 C25 H25 116.5 . . ?
Ir1 C25 H25 89.0 . . ?
C27 C26 C25 113.7(4) . . ?
C27 C26 H26A 108.8 . . ?
C25 C26 H26A 108.8 . . ?
C27 C26 H26B 108.8 . . ?
C25 C26 H26B 108.8 . . ?
H26A C26 H26B 107.7 . . ?
C26 C27 C28 113.3(4) . . ?
C26 C27 H27A 108.9 . . ?
C28 C27 H27A 108.9 . . ?
C26 C27 H27B 108.9 . . ?
C28 C27 H27B 108.9 . . ?
H27A C27 H27B 107.7 . . ?
C29 C28 C27 123.7(5) . . ?
C29 C28 Ir1 70.4(3) . . ?
C27 C28 Ir1 111.7(3) . . ?
C29 C28 H28 118.1 . . ?
C27 C28 H28 118.1 . . ?
Ir1 C28 H28 88.0 . . ?
C28 C29 C30 127.6(5) . . ?
C28 C29 Ir1 72.2(3) . . ?
C30 C29 Ir1 109.2(4) . . ?
C28 C29 H29 116.2 . . ?
C30 C29 H29 116.2 . . ?
Ir1 C29 H29 88.4 . . ?
C29 C30 C31 112.8(5) . . ?
C29 C30 H30A 109.0 . . ?
C31 C30 H30A 109.0 . . ?
C29 C30 H30B 109.0 . . ?
C31 C30 H30B 109.0 . . ?
H30A C30 H30B 107.8 . . ?
C30 C31 C24 112.9(5) . . ?
C30 C31 H31A 109.0 . . ?
C24 C31 H31A 109.0 . . ?
C30 C31 H31B 109.0 . . ?
C24 C31 H31B 109.0 . . ?
H31A C31 H31B 107.8 . . ?
C1 N1 C2 110.9(3) . . ?
C1 N1 C8 124.3(3) . . ?
C2 N1 C8 124.6(3) . . ?
C1 N2 C3 111.1(3) . . ?
C1 N2 C16 124.5(3) . . ?
C3 N2 C16 124.3(3) . . ?
C1 Ir1 C24 90.69(17) . . ?
C1 Ir1 C25 89.52(15) . . ?
C24 Ir1 C25 39.33(17) . . ?
C1 Ir1 C29 158.29(19) . . ?
C24 Ir1 C29 81.3(2) . . ?
C25 Ir1 C29 96.70(19) . . ?
C1 Ir1 C28 163.82(18) . . ?
C24 Ir1 C28 90.6(2) . . ?
C25 Ir1 C28 81.31(19) . . ?
C29 Ir1 C28 37.43(19) . . ?
C1 Ir1 Cl1 92.65(10) . . ?
C24 Ir1 Cl1 162.26(13) . . ?
C25 Ir1 Cl1 158.01(13) . . ?
C29 Ir1 Cl1 89.30(15) . . ?
C28 Ir1 Cl1 91.03(15) . . ?

loop_
_geom_bond_atom_site_label_1
_geom_bond_atom_site_label_2
_geom_bond_distance
_geom_bond_site_symmetry_2
_geom_bond_publ_flag
C1 N2 1.367(4) . ?
C1 N1 1.368(4) . ?
C1 Ir1 2.007(4) . ?
C2 C3 1.382(5) . ?
C2 C4 1.398(5) . ?
C2 N1 1.402(5) . ?
C3 C7 1.392(5) . ?
C3 N2 1.405(4) . ?
C4 C5 1.383(6) . ?
C4 H4 0.9500 . ?
C5 C6 1.397(6) . ?
C5 H5 0.9500 . ?
C6 C7 1.385(5) . ?
C6 H6 0.9500 . ?
C7 H7 0.9500 . ?
C8 C13 1.382(5) . ?
C8 C9 1.389(5) . ?
C8 N1 1.442(4) . ?
C9 C10 1.396(5) . ?
C9 H9 0.9500 . ?
C10 C11 1.386(6) . ?
C10 C14 1.505(6) . ?
C11 C12 1.390(6) . ?
C11 H11 0.9500 . ?
C12 C13 1.391(6) . ?
C12 C15 1.513(6) . ?
C13 H13 0.9500 . ?
C14 H14A 0.9800 . ?
C14 H14B 0.9800 . ?
C14 H14C 0.9800 . ?
C15 H15A 0.9800 . ?
C15 H15B 0.9800 . ?
C15 H15C 0.9800 . ?
C16 C17 1.385(5) . ?
C16 C21 1.389(5) . ?
C16 N2 1.436(4) . ?
C17 C18 1.400(5) . ?
C17 H17 0.9500 . ?
C18 C19 1.393(5) . ?
C18 C22 1.510(5) . ?
C19 C20 1.389(5) . ?
C19 H19 0.9500 . ?
C20 C21 1.393(5) . ?
C20 C23 1.506(5) . ?
C21 H21 0.9500 . ?
C22 H22A 0.9800 . ?
C22 H22B 0.9800 . ?
C22 H22C 0.9800 . ?
C23 H23A 0.9800 . ?
C23 H23B 0.9800 . ?
C23 H23C 0.9800 . ?
C24 C25 1.416(6) . ?
C24 C31 1.521(7) . ?
C24 Ir1 2.101(4) . ?
C24 H24 0.9500 . ?
C25 C26 1.516(7) . ?
C25 Ir1 2.106(4) . ?
C25 H25 0.9500 . ?
C26 C27 1.505(8) . ?
C26 H26A 0.9900 . ?
C26 H26B 0.9900 . ?
C27 C28 1.509(8) . ?
C27 H27A 0.9900 . ?
C27 H27B 0.9900 . ?
C28 C29 1.397(7) . ?
C28 Ir1 2.189(5) . ?
C28 H28 0.9500 . ?
C29 C30 1.500(8) . ?
C29 Ir1 2.165(5) . ?
C29 H29 0.9500 . ?
C30 C31 1.503(9) . ?
C30 H30A 0.9900 . ?
C30 H30B 0.9900 . ?
C31 H31A 0.9900 . ?
C31 H31B 0.9900 . ?
Cl1 Ir1 2.3835(11) . ?

loop_
_geom_torsion_atom_site_label_1
_geom_torsion_atom_site_label_2
_geom_torsion_atom_site_label_3
_geom_torsion_atom_site_label_4
_geom_torsion
_geom_torsion_site_symmetry_1
_geom_torsion_site_symmetry_2
_geom_torsion_site_symmetry_3
_geom_torsion_site_symmetry_4
_geom_torsion_publ_flag
C4 C2 C3 C7 -1.1(5) . . . . ?
N1 C2 C3 C7 -178.1(3) . . . . ?
C4 C2 C3 N2 176.1(3) . . . . ?
N1 C2 C3 N2 -0.8(4) . . . . ?
C3 C2 C4 C5 1.2(5) . . . . ?
N1 C2 C4 C5 177.2(4) . . . . ?
C2 C4 C5 C6 0.2(6) . . . . ?
C4 C5 C6 C7 -1.6(6) . . . . ?
C5 C6 C7 C3 1.6(5) . . . . ?
C2 C3 C7 C6 -0.2(5) . . . . ?
N2 C3 C7 C6 -176.8(4) . . . . ?
C13 C8 C9 C10 1.1(6) . . . . ?
N1 C8 C9 C10 179.1(3) . . . . ?
C8 C9 C10 C11 -1.1(6) . . . . ?
C8 C9 C10 C14 177.3(4) . . . . ?
C9 C10 C11 C12 -0.2(7) . . . . ?
C14 C10 C11 C12 -178.6(4) . . . . ?
C10 C11 C12 C13 1.5(7) . . . . ?
C10 C11 C12 C15 -178.0(5) . . . . ?
C9 C8 C13 C12 0.2(6) . . . . ?
N1 C8 C13 C12 -177.8(4) . . . . ?
C11 C12 C13 C8 -1.4(6) . . . . ?
C15 C12 C13 C8 178.0(5) . . . . ?
C21 C16 C17 C18 -1.0(6) . . . . ?
N2 C16 C17 C18 177.8(3) . . . . ?
C16 C17 C18 C19 2.2(6) . . . . ?
C16 C17 C18 C22 -178.3(4) . . . . ?
C17 C18 C19 C20 -1.4(6) . . . . ?
C22 C18 C19 C20 179.1(4) . . . . ?
C18 C19 C20 C21 -0.5(6) . . . . ?
C18 C19 C20 C23 179.3(4) . . . . ?
C17 C16 C21 C20 -1.0(6) . . . . ?
N2 C16 C21 C20 -179.7(3) . . . . ?
C19 C20 C21 C16 1.7(6) . . . . ?
C23 C20 C21 C16 -178.1(4) . . . . ?
C31 C24 C25 C26 -4.5(8) . . . . ?
Ir1 C24 C25 C26 101.6(5) . . . . ?
C31 C24 C25 Ir1 -106.1(5) . . . . ?
C24 C25 C26 C27 -46.3(7) . . . . ?
Ir1 C25 C26 C27 34.0(6) . . . . ?
C25 C26 C27 C28 -29.1(8) . . . . ?
C26 C27 C28 C29 90.6(7) . . . . ?
C26 C27 C28 Ir1 10.4(7) . . . . ?
C27 C28 C29 C30 -2.6(8) . . . . ?
Ir1 C28 C29 C30 100.9(5) . . . . ?
C27 C28 C29 Ir1 -103.5(5) . . . . ?
C28 C29 C30 C31 -46.9(8) . . . . ?
Ir1 C29 C30 C31 35.0(6) . . . . ?
C29 C30 C31 C24 -31.4(8) . . . . ?
C25 C24 C31 C30 93.0(6) . . . . ?
Ir1 C24 C31 C30 11.9(7) . . . . ?
N2 C1 N1 C2 0.2(4) . . . . ?
Ir1 C1 N1 C2 -175.0(2) . . . . ?
N2 C1 N1 C8 176.8(3) . . . . ?
Ir1 C1 N1 C8 1.6(5) . . . . ?
C3 C2 N1 C1 0.4(4) . . . . ?
C4 C2 N1 C1 -176.1(4) . . . . ?
C3 C2 N1 C8 -176.2(3) . . . . ?
C4 C2 N1 C8 7.3(6) . . . . ?
C13 C8 N1 C1 49.2(5) . . . . ?
C9 C8 N1 C1 -128.9(4) . . . . ?
C13 C8 N1 C2 -134.7(4) . . . . ?
C9 C8 N1 C2 47.2(5) . . . . ?
N1 C1 N2 C3 -0.7(4) . . . . ?
Ir1 C1 N2 C3 174.3(2) . . . . ?
N1 C1 N2 C16 -177.9(3) . . . . ?
Ir1 C1 N2 C16 -2.8(5) . . . . ?
C2 C3 N2 C1 1.0(4) . . . . ?
C7 C3 N2 C1 177.9(4) . . . . ?
C2 C3 N2 C16 178.1(3) . . . . ?
C7 C3 N2 C16 -5.0(6) . . . . ?
C17 C16 N2 C1 -49.0(5) . . . . ?
C21 C16 N2 C1 129.8(4) . . . . ?
C17 C16 N2 C3 134.3(4) . . . . ?
C21 C16 N2 C3 -46.9(5) . . . . ?
N2 C1 Ir1 C24 -103.7(3) . . . . ?
N1 C1 Ir1 C24 70.4(3) . . . . ?
N2 C1 Ir1 C25 -64.4(3) . . . . ?
N1 C1 Ir1 C25 109.7(3) . . . . ?
N2 C1 Ir1 C29 -171.5(4) . . . . ?
N1 C1 Ir1 C29 2.6(6) . . . . ?
N2 C1 Ir1 C28 -9.2(8) . . . . ?
N1 C1 Ir1 C28 164.9(6) . . . . ?
N2 C1 Ir1 Cl1 93.7(3) . . . . ?
N1 C1 Ir1 Cl1 -92.2(3) . . . . ?
C25 C24 Ir1 C1 88.4(3) . . . . ?
C31 C24 Ir1 C1 -154.0(4) . . . . ?
C31 C24 Ir1 C25 117.6(5) . . . . ?
C25 C24 Ir1 C29 -111.9(3) . . . . ?
C31 C24 Ir1 C29 5.7(4) . . . . ?
C25 C24 Ir1 C28 -75.5(3) . . . . ?
C31 C24 Ir1 C28 42.1(4) . . . . ?
C25 C24 Ir1 Cl1 -170.7(3) . . . . ?
C31 C24 Ir1 Cl1 -53.1(7) . . . . ?
C24 C25 Ir1 C1 -91.7(3) . . . . ?
C26 C25 Ir1 C1 145.2(4) . . . . ?
C26 C25 Ir1 C24 -123.1(5) . . . . ?
C24 C25 Ir1 C29 67.5(3) . . . . ?
C26 C25 Ir1 C29 -55.6(4) . . . . ?
C24 C25 Ir1 C28 101.7(3) . . . . ?
C26 C25 Ir1 C28 -21.4(4) . . . . ?
C24 C25 Ir1 Cl1 172.4(3) . . . . ?
C26 C25 Ir1 Cl1 49.3(5) . . . . ?
C28 C29 Ir1 C1 172.0(4) . . . . ?
C30 C29 Ir1 C1 47.5(7) . . . . ?
C28 C29 Ir1 C24 102.5(3) . . . . ?
C30 C29 Ir1 C24 -22.0(4) . . . . ?
C28 C29 Ir1 C25 66.2(3) . . . . ?
C30 C29 Ir1 C25 -58.3(4) . . . . ?
C30 C29 Ir1 C28 -124.5(6) . . . . ?
C28 C29 Ir1 Cl1 -92.6(3) . . . . ?
C30 C29 Ir1 Cl1 142.9(4) . . . . ?
C29 C28 Ir1 C1 -169.3(5) . . . . ?
C27 C28 Ir1 C1 -49.8(8) . . . . ?
C29 C28 Ir1 C24 -74.8(3) . . . . ?
C27 C28 Ir1 C24 44.6(4) . . . . ?
C29 C28 Ir1 C25 -113.2(4) . . . . ?
C27 C28 Ir1 C25 6.3(4) . . . . ?
C27 C28 Ir1 C29 119.5(6) . . . . ?
C29 C28 Ir1 Cl1 87.5(3) . . . . ?
C27 C28 Ir1 Cl1 -153.0(4) . . . . ?
